data_7114614
loop_
_publ_author_name
'Valentina A. Krylova'
'Peter I. Djurovich'
'Brian L. Conley'
'Ralf Haiges'
'Matthew T. Whited'
'Travis J. Williams'
'Mark E. Thompson'

_publ_section_title
;
 Control of emission colour with N-heterocyclic carbene (NHC) ligands in
 phosphorescent three-coordinate Cu(I) complexes
;
_journal_name_full Chem.Commun.
_journal_page_first 7176
_journal_paper_doi 10.1039/C4CC02037E
_journal_volume 50
_journal_year 2014
_chemical_formula_moiety 'C39 H50 B Cu N4'
_chemical_formula_sum 'C39 H50 B Cu N4'
_chemical_formula_weight 649.18
_chemical_name_systematic
; 
 ? 
;
_space_group_IT_number 62
_symmetry_cell_setting orthorhombic
_symmetry_space_group_name_Hall '-P 2ac 2n'
_symmetry_space_group_name_H-M 'P n m a'
_atom_sites_solution_hydrogens geom
_atom_sites_solution_primary direct
_atom_sites_solution_secondary difmap
_audit_creation_method SHELXL-97
_cell_angle_alpha 90.00
_cell_angle_beta 90.00
_cell_angle_gamma 90.00
_cell_formula_units_Z 4
_cell_length_a 16.5350(15)
_cell_length_b 20.3273(19)
_cell_length_c 11.0518(10)
_cell_measurement_reflns_used 5037
_cell_measurement_temperature 145(2)
_cell_measurement_theta_max 27.16
_cell_measurement_theta_min 2.43
_cell_volume 3714.6(6)
_computing_cell_refinement 'Bruker SMART'
_computing_data_collection 'Bruker SMART'
_computing_data_reduction 'Bruker SAINT'
_computing_molecular_graphics 'Bruker SHELXTL'
_computing_publication_material 'Bruker SHELXTL'
_computing_structure_refinement 'SHELXL-97 (Sheldrick, 2008)'
_computing_structure_solution 'SHELXS-97 (Sheldrick, 2008)'
_diffrn_ambient_temperature 145(2)
_diffrn_measured_fraction_theta_full 1.000
_diffrn_measured_fraction_theta_max 0.997
_diffrn_measurement_device_type 'CCD area detector'
_diffrn_measurement_method 'phi and omega scans'
_diffrn_radiation_monochromator graphite
_diffrn_radiation_source 'fine-focus sealed tube'
_diffrn_radiation_type MoK\a
_diffrn_radiation_wavelength 0.71073
_diffrn_reflns_av_R_equivalents 0.0972
_diffrn_reflns_av_sigmaI/netI 0.0547
_diffrn_reflns_limit_h_max 21
_diffrn_reflns_limit_h_min -21
_diffrn_reflns_limit_k_max 26
_diffrn_reflns_limit_k_min -26
_diffrn_reflns_limit_l_max 13
_diffrn_reflns_limit_l_min -14
_diffrn_reflns_number 31313
_diffrn_reflns_theta_full 25.00
_diffrn_reflns_theta_max 27.51
_diffrn_reflns_theta_min 2.00
_exptl_absorpt_coefficient_mu 0.619
_exptl_absorpt_correction_type none
_exptl_crystal_colour yellow
_exptl_crystal_density_diffrn 1.161
_exptl_crystal_density_method 'not measured'
_exptl_crystal_description prism
_exptl_crystal_F_000 1384
_exptl_crystal_size_max 0.27
_exptl_crystal_size_mid 0.20
_exptl_crystal_size_min 0.19
_refine_diff_density_max 0.493
_refine_diff_density_min -0.659
_refine_diff_density_rms 0.054
_refine_ls_extinction_method none
_refine_ls_goodness_of_fit_ref 1.524
_refine_ls_hydrogen_treatment constr
_refine_ls_matrix_type full
_refine_ls_number_parameters 215
_refine_ls_number_reflns 4375
_refine_ls_number_restraints 0
_refine_ls_restrained_S_all 1.524
_refine_ls_R_factor_all 0.0638
_refine_ls_R_factor_gt 0.0439
_refine_ls_shift/su_max 0.000
_refine_ls_shift/su_mean 0.000
_refine_ls_structure_factor_coef Fsqd
_refine_ls_weighting_details 'calc w=1/[\s^2^(Fo^2^)+(0.0000P)^2^+0.0000P] where P=(Fo^2^+2Fc^2^)/3'
_refine_ls_weighting_scheme calc
_refine_ls_wR_factor_gt 0.0748
_refine_ls_wR_factor_ref 0.0769
_reflns_number_gt 3073
_reflns_number_total 4375
_reflns_threshold_expression >2sigma(I)
_cod_data_source_file c4cc02037e2.cif
_cod_data_source_block vk03
_cod_original_sg_symbol_Hall -P2ac2n
_cod_original_sg_symbol_H-M Pnma
_cod_database_code 7114614

loop_
_symmetry_equiv_pos_as_xyz
'x, y, z'
'-x+1/2, -y, z+1/2'
'-x, y+1/2, -z'
'x+1/2, -y+1/2, -z+1/2'
'-x, -y, -z'
'x-1/2, y, -z-1/2'
'x, -y-1/2, z'
'-x-1/2, y-1/2, z-1/2'

loop_
_atom_site_label
_atom_site_type_symbol
_atom_site_fract_x
_atom_site_fract_y
_atom_site_fract_z
_atom_site_U_iso_or_equiv
_atom_site_adp_type
_atom_site_occupancy
_atom_site_symmetry_multiplicity
_atom_site_calc_flag
_atom_site_refinement_flags
Cu1 Cu 0.245223(18) 0.2500 0.35840(3) 0.03529(11) Uani 1 2 d S
N1 N 0.39127(8) 0.30245(7) 0.23968(13) 0.0285(4) Uani 1 1 d .
N2 N 0.17253(8) 0.32325(8) 0.41939(16) 0.0362(4) Uani 1 1 d .
B1 B 0.15139(19) 0.2500 0.6079(3) 0.0447(9) Uani 1 2 d S
C1 C 0.34462(14) 0.2500 0.2730(2) 0.0293(6) Uani 1 2 d S
C2 C 0.46381(10) 0.28304(8) 0.18824(17) 0.0345(5) Uani 1 1 d .
H2 H 0.5054 0.3110 0.1587 0.041 Uiso 1 1 calc R
C3 C 0.36573(10) 0.37071(9) 0.24354(18) 0.0317(5) Uani 1 1 d .
C4 C 0.33075(10) 0.39663(9) 0.13929(19) 0.0357(5) Uani 1 1 d .
C5 C 0.30988(12) 0.46307(10) 0.1419(2) 0.0465(6) Uani 1 1 d .
H5 H 0.2864 0.4827 0.0723 0.056 Uiso 1 1 calc R
C6 C 0.32283(13) 0.50050(10) 0.2434(2) 0.0530(6) Uani 1 1 d .
H6 H 0.3089 0.5458 0.2429 0.064 Uiso 1 1 calc R
C7 C 0.35567(12) 0.47300(10) 0.3457(2) 0.0497(6) Uani 1 1 d .
H7 H 0.3635 0.4996 0.4154 0.060 Uiso 1 1 calc R
C8 C 0.37772(11) 0.40681(9) 0.34933(19) 0.0363(5) Uani 1 1 d .
C9 C 0.31265(11) 0.35547(10) 0.02778(19) 0.0417(5) Uani 1 1 d .
H9 H 0.3401 0.3120 0.0381 0.050 Uiso 1 1 calc R
C10 C 0.22262(12) 0.34265(12) 0.0160(2) 0.0725(8) Uani 1 1 d .
H10A H 0.2026 0.3219 0.0903 0.109 Uiso 1 1 calc R
H10B H 0.2128 0.3134 -0.0529 0.109 Uiso 1 1 calc R
H10C H 0.1943 0.3844 0.0031 0.109 Uiso 1 1 calc R
C11 C 0.34408(13) 0.38617(11) -0.0881(2) 0.0642(7) Uani 1 1 d .
H11A H 0.3167 0.4282 -0.1021 0.096 Uiso 1 1 calc R
H11B H 0.3334 0.3565 -0.1562 0.096 Uiso 1 1 calc R
H11C H 0.4024 0.3936 -0.0810 0.096 Uiso 1 1 calc R
C12 C 0.41511(12) 0.37631(10) 0.46094(19) 0.0442(5) Uani 1 1 d .
H12 H 0.4031 0.3281 0.4587 0.053 Uiso 1 1 calc R
C13 C 0.38067(15) 0.40328(12) 0.5784(2) 0.0731(7) Uani 1 1 d .
H13A H 0.3947 0.4499 0.5859 0.110 Uiso 1 1 calc R
H13B H 0.4034 0.3789 0.6469 0.110 Uiso 1 1 calc R
H13C H 0.3217 0.3984 0.5780 0.110 Uiso 1 1 calc R
C14 C 0.50723(12) 0.38418(13) 0.4595(2) 0.0763(8) Uani 1 1 d .
H14A H 0.5294 0.3621 0.3880 0.114 Uiso 1 1 calc R
H14B H 0.5302 0.3644 0.5327 0.114 Uiso 1 1 calc R
H14C H 0.5210 0.4310 0.4568 0.114 Uiso 1 1 calc R
C15 C 0.15955(11) 0.37736(10) 0.3529(2) 0.0449(6) Uani 1 1 d .
H15 H 0.1887 0.3821 0.2793 0.054 Uiso 1 1 calc R
C16 C 0.10668(13) 0.42626(10) 0.3848(3) 0.0608(7) Uani 1 1 d .
H16 H 0.0984 0.4636 0.3347 0.073 Uiso 1 1 calc R
C17 C 0.06620(14) 0.41899(12) 0.4923(3) 0.0702(8) Uani 1 1 d .
H17 H 0.0290 0.4518 0.5180 0.084 Uiso 1 1 calc R
C18 C 0.07924(12) 0.36462(11) 0.5626(2) 0.0552(6) Uani 1 1 d .
H18 H 0.0513 0.3603 0.6373 0.066 Uiso 1 1 calc R
C19 C 0.13312(11) 0.31508(10) 0.52640(19) 0.0406(5) Uani 1 1 d .
C20 C 0.09748(17) 0.2500 0.7318(3) 0.0710(11) Uani 1 2 d S
H20A H 0.1135 0.2873 0.7827 0.106 Uiso 0.50 1 calc PR
H20B H 0.1065 0.2088 0.7759 0.106 Uiso 0.50 1 calc PR
H20C H 0.0400 0.2539 0.7111 0.106 Uiso 0.50 1 calc PR
C21 C 0.24864(15) 0.2500 0.6439(3) 0.0580(9) Uani 1 2 d S
H21A H 0.2604 0.2121 0.6958 0.087 Uiso 0.50 1 calc PR
H21B H 0.2618 0.2907 0.6872 0.087 Uiso 0.50 1 calc PR
H21C H 0.2812 0.2472 0.5700 0.087 Uiso 0.50 1 calc PR

loop_
_atom_site_aniso_label
_atom_site_aniso_U_11
_atom_site_aniso_U_22
_atom_site_aniso_U_33
_atom_site_aniso_U_23
_atom_site_aniso_U_13
_atom_site_aniso_U_12
Cu1 0.02608(17) 0.0412(2) 0.0386(2) 0.000 0.00487(16) 0.000
N1 0.0231(8) 0.0299(9) 0.0325(10) 0.0003(7) 0.0023(7) -0.0008(7)
N2 0.0263(8) 0.0398(10) 0.0424(11) -0.0073(9) 0.0022(8) -0.0015(7)
B1 0.0288(17) 0.070(3) 0.035(2) 0.000 0.0027(15) 0.000
C1 0.0274(14) 0.0301(15) 0.0305(17) 0.000 -0.0029(12) 0.000
C2 0.0226(9) 0.0391(11) 0.0417(13) 0.0019(9) 0.0061(9) -0.0021(8)
C3 0.0283(10) 0.0273(11) 0.0396(13) -0.0008(10) 0.0050(9) -0.0045(8)
C4 0.0325(10) 0.0315(11) 0.0432(14) 0.0018(10) 0.0043(10) -0.0003(9)
C5 0.0499(13) 0.0382(12) 0.0515(16) 0.0072(12) 0.0049(12) 0.0045(10)
C6 0.0620(15) 0.0305(13) 0.0665(19) -0.0001(13) 0.0119(13) 0.0042(11)
C7 0.0524(13) 0.0401(13) 0.0567(17) -0.0128(12) 0.0104(12) -0.0092(11)
C8 0.0317(10) 0.0369(12) 0.0403(14) -0.0037(10) 0.0059(10) -0.0034(9)
C9 0.0496(13) 0.0372(12) 0.0383(14) 0.0033(10) -0.0084(11) 0.0068(10)
C10 0.0618(16) 0.0874(19) 0.068(2) -0.0120(15) -0.0002(14) -0.0317(14)
C11 0.0588(15) 0.0840(18) 0.0497(17) -0.0025(14) -0.0015(13) -0.0116(14)
C12 0.0475(12) 0.0460(13) 0.0391(14) -0.0082(11) 0.0010(11) -0.0061(10)
C13 0.0866(18) 0.0864(19) 0.0462(17) -0.0093(14) 0.0054(15) -0.0032(16)
C14 0.0494(14) 0.117(2) 0.0622(19) 0.0021(16) -0.0104(13) -0.0037(15)
C15 0.0332(11) 0.0373(12) 0.0641(17) -0.0024(12) 0.0055(11) -0.0058(10)
C16 0.0436(13) 0.0320(13) 0.107(2) -0.0007(13) 0.0078(14) -0.0034(11)
C17 0.0537(15) 0.0440(15) 0.113(3) -0.0217(16) 0.0244(16) 0.0057(12)
C18 0.0451(13) 0.0549(15) 0.0656(18) -0.0236(14) 0.0124(12) -0.0019(12)
C19 0.0243(10) 0.0540(14) 0.0435(14) -0.0182(11) -0.0009(9) -0.0042(10)
C20 0.049(2) 0.117(3) 0.046(2) 0.000 0.0053(17) 0.000
C21 0.0370(15) 0.094(2) 0.043(2) 0.000 -0.0061(16) 0.000

loop_
_atom_type_symbol
_atom_type_description
_atom_type_scat_dispersion_real
_atom_type_scat_dispersion_imag
_atom_type_scat_source
C C 0.0033 0.0016 'International Tables Vol C Tables 4.2.6.8 and 6.1.1.4'
H H 0.0000 0.0000 'International Tables Vol C Tables 4.2.6.8 and 6.1.1.4'
B B 0.0013 0.0007 'International Tables Vol C Tables 4.2.6.8 and 6.1.1.4'
N N 0.0061 0.0033 'International Tables Vol C Tables 4.2.6.8 and 6.1.1.4'
Cu Cu 0.3201 1.2651 'International Tables Vol C Tables 4.2.6.8 and 6.1.1.4'

loop_
_geom_angle_atom_site_label_1
_geom_angle_atom_site_label_2
_geom_angle_atom_site_label_3
_geom_angle
_geom_angle_site_symmetry_1
_geom_angle_site_symmetry_3
C1 Cu1 N2 132.78(4) . 7_565
C1 Cu1 N2 132.78(4) . .
N2 Cu1 N2 94.43(9) 7_565 .
C1 N1 C2 112.16(15) . .
C1 N1 C3 125.02(13) . .
C2 N1 C3 122.46(14) . .
C15 N2 C19 120.02(17) . .
C15 N2 Cu1 121.00(14) . .
C19 N2 Cu1 118.88(14) . .
C19 B1 C19 108.6(2) 7_565 .
C19 B1 C20 111.25(15) 7_565 .
C19 B1 C20 111.25(15) . .
C19 B1 C21 108.23(15) 7_565 .
C19 B1 C21 108.23(15) . .
C20 B1 C21 109.2(3) . .
N1 C1 N1 102.56(19) 7_565 .
N1 C1 Cu1 128.59(10) 7_565 .
N1 C1 Cu1 128.58(10) . .
C2 C2 N1 106.56(9) 7_565 .
C2 C2 H2 126.7 7_565 .
N1 C2 H2 126.7 . .
C4 C3 C8 123.61(17) . .
C4 C3 N1 117.28(17) . .
C8 C3 N1 119.10(17) . .
C3 C4 C5 116.90(19) . .
C3 C4 C9 122.98(16) . .
C5 C4 C9 120.08(19) . .
C6 C5 C4 121.0(2) . .
C6 C5 H5 119.5 . .
C4 C5 H5 119.5 . .
C7 C6 C5 120.6(2) . .
C7 C6 H6 119.7 . .
C5 C6 H6 119.7 . .
C6 C7 C8 121.3(2) . .
C6 C7 H7 119.3 . .
C8 C7 H7 119.3 . .
C3 C8 C7 116.50(19) . .
C3 C8 C12 121.74(17) . .
C7 C8 C12 121.73(19) . .
C11 C9 C10 109.55(19) . .
C11 C9 C4 113.01(17) . .
C10 C9 C4 110.94(18) . .
C11 C9 H9 107.7 . .
C10 C9 H9 107.7 . .
C4 C9 H9 107.7 . .
C9 C10 H10A 109.5 . .
C9 C10 H10B 109.5 . .
H10A C10 H10B 109.5 . .
C9 C10 H10C 109.5 . .
H10A C10 H10C 109.5 . .
H10B C10 H10C 109.5 . .
C9 C11 H11A 109.5 . .
C9 C11 H11B 109.5 . .
H11A C11 H11B 109.5 . .
C9 C11 H11C 109.5 . .
H11A C11 H11C 109.5 . .
H11B C11 H11C 109.5 . .
C8 C12 C13 113.29(18) . .
C8 C12 C14 110.79(18) . .
C13 C12 C14 110.13(19) . .
C8 C12 H12 107.5 . .
C13 C12 H12 107.5 . .
C14 C12 H12 107.5 . .
C12 C13 H13A 109.5 . .
C12 C13 H13B 109.5 . .
H13A C13 H13B 109.5 . .
C12 C13 H13C 109.5 . .
H13A C13 H13C 109.5 . .
H13B C13 H13C 109.5 . .
C12 C14 H14A 109.5 . .
C12 C14 H14B 109.5 . .
H14A C14 H14B 109.5 . .
C12 C14 H14C 109.5 . .
H14A C14 H14C 109.5 . .
H14B C14 H14C 109.5 . .
N2 C15 C16 123.8(2) . .
N2 C15 H15 118.1 . .
C16 C15 H15 118.1 . .
C15 C16 C17 117.2(2) . .
C15 C16 H16 121.4 . .
C17 C16 H16 121.4 . .
C18 C17 C16 120.1(2) . .
C18 C17 H17 119.9 . .
C16 C17 H17 119.9 . .
C17 C18 C19 121.2(2) . .
C17 C18 H18 119.4 . .
C19 C18 H18 119.4 . .
N2 C19 C18 117.7(2) . .
N2 C19 B1 119.42(19) . .
C18 C19 B1 122.9(2) . .
B1 C20 H20A 109.5 . .
B1 C20 H20B 109.5 . .
H20A C20 H20B 109.5 . .
B1 C20 H20C 109.5 . .
H20A C20 H20C 109.5 . .
H20B C20 H20C 109.5 . .
B1 C21 H21A 109.5 . .
B1 C21 H21B 109.5 . .
H21A C21 H21B 109.5 . .
B1 C21 H21C 109.5 . .
H21A C21 H21C 109.5 . .
H21B C21 H21C 109.5 . .

loop_
_geom_bond_atom_site_label_1
_geom_bond_atom_site_label_2
_geom_bond_distance
_geom_bond_site_symmetry_2
Cu1 C1 1.895(2) .
Cu1 N2 2.0288(15) 7_565
Cu1 N2 2.0288(15) .
N1 C1 1.3665(18) .
N1 C2 1.385(2) .
N1 C3 1.451(2) .
N2 C15 1.340(2) .
N2 C19 1.361(2) .
B1 C19 1.629(3) 7_565
B1 C19 1.629(3) .
B1 C20 1.634(4) .
B1 C21 1.657(4) .
C1 N1 1.3665(18) 7_565
C2 C2 1.343(3) 7_565
C2 H2 0.9500 .
C3 C4 1.393(3) .
C3 C8 1.395(2) .
C4 C5 1.394(2) .
C4 C9 1.519(3) .
C5 C6 1.373(3) .
C5 H5 0.9500 .
C6 C7 1.373(3) .
C6 H6 0.9500 .
C7 C8 1.395(2) .
C7 H7 0.9500 .
C8 C12 1.513(3) .
C9 C11 1.517(3) .
C9 C10 1.517(3) .
C9 H9 1.0000 .
C10 H10A 0.9800 .
C10 H10B 0.9800 .
C10 H10C 0.9800 .
C11 H11A 0.9800 .
C11 H11B 0.9800 .
C11 H11C 0.9800 .
C12 C13 1.520(3) .
C12 C14 1.532(3) .
C12 H12 1.0000 .
C13 H13A 0.9800 .
C13 H13B 0.9800 .
C13 H13C 0.9800 .
C14 H14A 0.9800 .
C14 H14B 0.9800 .
C14 H14C 0.9800 .
C15 C16 1.370(3) .
C15 H15 0.9500 .
C16 C17 1.371(3) .
C16 H16 0.9500 .
C17 C18 1.368(3) .
C17 H17 0.9500 .
C18 C19 1.403(3) .
C18 H18 0.9500 .
C20 H20A 0.9800 .
C20 H20B 0.9800 .
C20 H20C 0.9800 .
C21 H21A 0.9800 .
C21 H21B 0.9800 .
C21 H21C 0.9800 .
